data_7060093
loop_
_publ_author_name
'Huynh, Huu-Tri'
'Jeannin, Olivier'
'Aubert, Emmanuel'
'Espinosa, Enrique'
'Fourmigu\'e, Marc'

_publ_section_title
;
 Chalcogen bonding interactions in chelating, chiral bis(selenocyanates)
;
_journal_issue 1
_journal_name_full 'New Journal of Chemistry'
_journal_page_first 76
_journal_page_last 84
_journal_paper_doi 10.1039/D0NJ05293K
_journal_volume 45
_journal_year 2021
_chemical_formula_moiety 'C10 H12 Br2'
_chemical_formula_sum 'C10 H12 Br2'
_chemical_formula_weight 292.02
_space_group_IT_number 14
_space_group_name_Hall '-P 2yn'
_space_group_name_H-M_alt 'P 1 21/n 1'
_symmetry_cell_setting monoclinic
_symmetry_Int_Tables_number 14
_symmetry_space_group_name_Hall '-P 2yn'
_symmetry_space_group_name_H-M 'P 1 21/n 1'
_atom_sites_solution_hydrogens geom
_audit_conform_dict_location ftp://ftp.iucr.org/pub/cif_core.dic
_audit_conform_dict_name cif_core.dic
_audit_conform_dict_version 2.4.3
_audit_creation_date 2018-10-12T16:10:39-00:00
_audit_creation_method 'WinGX routine CIF_UPDATE'
_audit_update_record
;
2020-10-23 deposited with the CCDC.	2020-11-24 downloaded from the CCDC.
;
_cell_angle_alpha 90
_cell_angle_beta 110.312(3)
_cell_angle_gamma 90
_cell_formula_units_Z 4
_cell_length_a 8.2203(8)
_cell_length_b 14.6643(16)
_cell_length_c 9.4380(9)
_cell_measurement_reflns_used 7372
_cell_measurement_temperature 150(2)
_cell_measurement_theta_max 27.49
_cell_measurement_theta_min 2.69
_cell_measurement_wavelength 0.71073
_cell_volume 1066.96(19)
_computing_cell_refinement 'APEX3 (Bruker, 2015)'
_computing_data_collection 'SAINT (Bruker, 2014)'
_computing_data_reduction 'SAINT (Bruker, 2014)'
_computing_molecular_graphics 'Ortep for Windows (Farrugia, 2012)'
_computing_publication_material 'WinGX publication routines (Farrugia, 2012)'
_computing_structure_refinement 'SHELXL-2018/1 (Sheldrick, 2018)'
_computing_structure_solution 'SIR-92 (Altomare et al., 1994)'
_diffrn_ambient_temperature 150(2)
_diffrn_detector 'CCD plate'
_diffrn_measured_fraction_theta_full 0.998
_diffrn_measured_fraction_theta_max 0.997
_diffrn_measurement_device_type 'D8 VENTURE Bruker AXS'
_diffrn_measurement_method 'CCD rotation images, thick slices'
_diffrn_orient_matrix_UB_11 -0.00292
_diffrn_orient_matrix_UB_12 -0.060446
_diffrn_orient_matrix_UB_13 -0.049873
_diffrn_orient_matrix_UB_21 0.068855
_diffrn_orient_matrix_UB_22 0.026003
_diffrn_orient_matrix_UB_23 -0.059376
_diffrn_orient_matrix_UB_31 0.109895
_diffrn_orient_matrix_UB_32 -0.017899
_diffrn_orient_matrix_UB_33 0.082169
_diffrn_radiation_monochromator 'multilayer monochromator'
_diffrn_radiation_probe x-ray
_diffrn_radiation_source 'Incoatec microfocus sealed tube'
_diffrn_radiation_type MoK\a
_diffrn_radiation_wavelength 0.71073
_diffrn_reflns_av_R_equivalents 0.0571
_diffrn_reflns_av_unetI/netI 0.0273
_diffrn_reflns_Laue_measured_fraction_full 0.998
_diffrn_reflns_Laue_measured_fraction_max 0.997
_diffrn_reflns_limit_h_max 10
_diffrn_reflns_limit_h_min -10
_diffrn_reflns_limit_k_max 19
_diffrn_reflns_limit_k_min -19
_diffrn_reflns_limit_l_max 12
_diffrn_reflns_limit_l_min -12
_diffrn_reflns_number 19035
_diffrn_reflns_point_group_measured_fraction_full 0.998
_diffrn_reflns_point_group_measured_fraction_max 0.997
_diffrn_reflns_theta_full 25.242
_diffrn_reflns_theta_max 27.494
_diffrn_reflns_theta_min 2.778
_diffrn_standards_number 0
_exptl_absorpt_coefficient_mu 7.544
_exptl_absorpt_correction_T_max 0.860
_exptl_absorpt_correction_T_min 0.447
_exptl_absorpt_correction_type multi-scan
_exptl_absorpt_process_details
;
  [Sheldrick, G.M. (2014). SADABS Bruker AXS Inc., Madison, Wisconsin, USA]
;
_exptl_crystal_colour colorless
_exptl_crystal_density_diffrn 1.818
_exptl_crystal_density_method 'not measured'
_exptl_crystal_description prism
_exptl_crystal_F_000 568
_exptl_crystal_size_max 0.12
_exptl_crystal_size_mid 0.09
_exptl_crystal_size_min 0.02
_refine_diff_density_max 0.433
_refine_diff_density_min -0.78
_refine_diff_density_rms 0.083
_refine_ls_extinction_method none
_refine_ls_goodness_of_fit_ref 1.052
_refine_ls_hydrogen_treatment constr
_refine_ls_matrix_type full
_refine_ls_number_constraints 0
_refine_ls_number_parameters 111
_refine_ls_number_reflns 2439
_refine_ls_number_restraints 0
_refine_ls_restrained_S_all 1.052
_refine_ls_R_factor_all 0.0333
_refine_ls_R_factor_gt 0.022
_refine_ls_shift/su_max 0.001
_refine_ls_shift/su_mean 0
_refine_ls_structure_factor_coef Fsqd
_refine_ls_weighting_details 'w=1/[\s^2^(Fo^2^)+(0.0253P)^2^+0.0163P] where P=(Fo^2^+2Fc^2^)/3'
_refine_ls_weighting_scheme calc
_refine_ls_wR_factor_gt 0.0484
_refine_ls_wR_factor_ref 0.0513
_reflns_Friedel_coverage 0
_reflns_number_gt 1943
_reflns_number_total 2439
_reflns_threshold_expression 'I > 2\s(I)'
_cod_data_source_file d0nj05293k2.cif
_cod_data_source_block anti-Br2
_cod_depositor_comments 'Adding full bibliography for 7060089--7060096.cif.'
_cod_original_sg_symbol_H-M 'P 21/n'
_cod_database_code 7060093

loop_
_symmetry_equiv_pos_as_xyz
'x, y, z'
'-x+1/2, y+1/2, -z+1/2'
'-x, -y, -z'
'x-1/2, -y-1/2, z-1/2'

loop_
_atom_site_label
_atom_site_type_symbol
_atom_site_fract_x
_atom_site_fract_y
_atom_site_fract_z
_atom_site_U_iso_or_equiv
_atom_site_adp_type
_atom_site_occupancy
_atom_site_site_symmetry_order
_atom_site_calc_flag
_atom_site_refinement_flags_posn
_atom_site_refinement_flags_adp
_atom_site_refinement_flags_occupancy
_atom_site_disorder_assembly
_atom_site_disorder_group
Br2 Br 0.36406(2) 0.10322(2) 0.53373(2) 0.02150(7) Uani 1 1 d . . . . .
Br1 Br 0.89259(2) 0.10357(2) 0.40962(2) 0.02059(7) Uani 1 1 d . . . . .
C4 C 0.6331(3) 0.40118(14) 0.5587(3) 0.0273(5) Uani 1 1 d . . . . .
H4 H 0.630374 0.456075 0.611335 0.033 Uiso 1 1 calc R U . . .
C3 C 0.6514(3) 0.40405(15) 0.4182(3) 0.0285(5) Uani 1 1 d . . . . .
H3 H 0.660526 0.461025 0.373596 0.034 Uiso 1 1 calc R U . . .
C6 C 0.62395(19) 0.23628(13) 0.54873(18) 0.0134(4) Uani 1 1 d . . . . .
C1 C 0.64367(19) 0.23902(13) 0.40570(19) 0.0140(4) Uani 1 1 d . . . . .
C5 C 0.6187(2) 0.31776(14) 0.6218(2) 0.0202(4) Uani 1 1 d . . . . .
H5 H 0.604896 0.316201 0.717574 0.024 Uiso 1 1 calc R U . . .
C9 C 0.6101(2) 0.14696(13) 0.6225(2) 0.0152(4) Uani 1 1 d . . . . .
H9 H 0.68667 0.101555 0.597371 0.018 Uiso 1 1 calc R U . . .
C10 C 0.6561(3) 0.14832(15) 0.7930(2) 0.0252(5) Uani 1 1 d . . . . .
H10A H 0.77594 0.169391 0.840891 0.038 Uiso 1 1 calc R U . . .
H10B H 0.644687 0.086715 0.828702 0.038 Uiso 1 1 calc R U . . .
H10C H 0.577516 0.189731 0.819423 0.038 Uiso 1 1 calc R U . . .
C2 C 0.6564(2) 0.32353(14) 0.3430(2) 0.0216(4) Uani 1 1 d . . . . .
H2 H 0.668794 0.326014 0.246689 0.026 Uiso 1 1 calc R U . . .
C8 C 0.6075(3) 0.16068(16) 0.1521(2) 0.0264(5) Uani 1 1 d . . . . .
H8A H 0.491609 0.187212 0.106082 0.04 Uiso 1 1 calc R U . . .
H8B H 0.609852 0.099974 0.109423 0.04 Uiso 1 1 calc R U . . .
H8C H 0.693113 0.199921 0.131353 0.04 Uiso 1 1 calc R U . . .
C7 C 0.6509(2) 0.15279(14) 0.3221(2) 0.0160(4) Uani 1 1 d . . . . .
H7 H 0.569912 0.107525 0.341221 0.019 Uiso 1 1 calc R U . . .

loop_
_atom_site_aniso_label
_atom_site_aniso_U_11
_atom_site_aniso_U_22
_atom_site_aniso_U_33
_atom_site_aniso_U_23
_atom_site_aniso_U_13
_atom_site_aniso_U_12
Br2 0.01723(11) 0.02268(12) 0.02681(12) -0.00083(9) 0.01044(9) -0.00421(8)
Br1 0.01481(10) 0.02551(12) 0.02175(11) 0.00009(9) 0.00672(7) 0.00534(8)
C4 0.0273(10) 0.0156(11) 0.0365(12) -0.0071(10) 0.0081(9) 0.0016(8)
C3 0.0268(10) 0.0159(12) 0.0418(13) 0.0108(10) 0.0106(9) 0.0000(8)
C6 0.0101(7) 0.0160(10) 0.0137(9) 0.0020(8) 0.0038(6) 0.0021(7)
C1 0.0073(7) 0.0175(10) 0.0162(9) 0.0020(8) 0.0026(6) 0.0015(7)
C5 0.0197(9) 0.0200(11) 0.0211(10) -0.0025(8) 0.0074(8) 0.0007(8)
C9 0.0109(8) 0.0185(10) 0.0166(9) 0.0016(8) 0.0053(7) 0.0003(7)
C10 0.0285(10) 0.0303(13) 0.0158(10) 0.0074(9) 0.0066(8) 0.0036(9)
C2 0.0169(8) 0.0259(12) 0.0221(10) 0.0078(9) 0.0071(8) 0.0006(8)
C8 0.0258(10) 0.0359(14) 0.0152(10) -0.0027(9) 0.0043(8) 0.0040(9)
C7 0.0101(7) 0.0239(11) 0.0139(9) 0.0010(8) 0.0042(7) 0.0004(7)

loop_
_atom_type_symbol
_atom_type_description
_atom_type_scat_dispersion_real
_atom_type_scat_dispersion_imag
_atom_type_scat_source
C C 0.0033 0.0016 'International Tables Vol C Tables 4.2.6.8 and 6.1.1.4'
H H 0 0 'International Tables Vol C Tables 4.2.6.8 and 6.1.1.4'
Br Br -0.2901 2.4595 'International Tables Vol C Tables 4.2.6.8 and 6.1.1.4'

loop_
_geom_angle_atom_site_label_1
_geom_angle_atom_site_label_2
_geom_angle_atom_site_label_3
_geom_angle
_geom_angle_site_symmetry_1
_geom_angle_site_symmetry_3
_geom_angle_publ_flag
C5 C4 C3 119.5(2) . . ?
C5 C4 H4 120.3 . . ?
C3 C4 H4 120.3 . . ?
C2 C3 C4 119.8(2) . . ?
C2 C3 H3 120.1 . . ?
C4 C3 H3 120.1 . . ?
C5 C6 C1 118.89(17) . . ?
C5 C6 C9 119.91(16) . . ?
C1 C6 C9 121.20(16) . . ?
C2 C1 C6 118.74(18) . . ?
C2 C1 C7 120.21(17) . . ?
C6 C1 C7 121.05(16) . . ?
C4 C5 C6 121.74(19) . . ?
C4 C5 H5 119.1 . . ?
C6 C5 H5 119.1 . . ?
C6 C9 C10 116.56(17) . . ?
C6 C9 Br2 108.17(11) . . ?
C10 C9 Br2 106.92(12) . . ?
C6 C9 H9 108.3 . . ?
C10 C9 H9 108.3 . . ?
Br2 C9 H9 108.3 . . ?
C9 C10 H10A 109.5 . . ?
C9 C10 H10B 109.5 . . ?
H10A C10 H10B 109.5 . . ?
C9 C10 H10C 109.5 . . ?
H10A C10 H10C 109.5 . . ?
H10B C10 H10C 109.5 . . ?
C3 C2 C1 121.40(19) . . ?
C3 C2 H2 119.3 . . ?
C1 C2 H2 119.3 . . ?
C7 C8 H8A 109.5 . . ?
C7 C8 H8B 109.5 . . ?
H8A C8 H8B 109.5 . . ?
C7 C8 H8C 109.5 . . ?
H8A C8 H8C 109.5 . . ?
H8B C8 H8C 109.5 . . ?
C1 C7 C8 116.88(17) . . ?
C1 C7 Br1 107.52(11) . . ?
C8 C7 Br1 107.34(12) . . ?
C1 C7 H7 108.3 . . ?
C8 C7 H7 108.3 . . ?
Br1 C7 H7 108.3 . . ?

loop_
_geom_bond_atom_site_label_1
_geom_bond_atom_site_label_2
_geom_bond_distance
_geom_bond_site_symmetry_2
_geom_bond_publ_flag
Br2 C9 2.0068(16) . ?
Br1 C7 2.0028(17) . ?
C4 C5 1.383(3) . ?
C4 C3 1.387(3) . ?
C4 H4 0.95 . ?
C3 C2 1.385(3) . ?
C3 H3 0.95 . ?
C6 C5 1.387(3) . ?
C6 C1 1.415(2) . ?
C6 C9 1.506(3) . ?
C1 C2 1.393(3) . ?
C1 C7 1.502(3) . ?
C5 H5 0.95 . ?
C9 C10 1.520(3) . ?
C9 H9 1 . ?
C10 H10A 0.98 . ?
C10 H10B 0.98 . ?
C10 H10C 0.98 . ?
C2 H2 0.95 . ?
C8 C7 1.522(3) . ?
C8 H8A 0.98 . ?
C8 H8B 0.98 . ?
C8 H8C 0.98 . ?
C7 H7 1 . ?

loop_
_geom_torsion_atom_site_label_1
_geom_torsion_atom_site_label_2
_geom_torsion_atom_site_label_3
_geom_torsion_atom_site_label_4
_geom_torsion
_geom_torsion_site_symmetry_1
_geom_torsion_site_symmetry_2
_geom_torsion_site_symmetry_3
_geom_torsion_site_symmetry_4
_geom_torsion_publ_flag
C5 C4 C3 C2 -0.5(3) . . . . ?
C5 C6 C1 C2 -0.3(2) . . . . ?
C9 C6 C1 C2 -179.79(14) . . . . ?
C5 C6 C1 C7 179.73(14) . . . . ?
C9 C6 C1 C7 0.2(2) . . . . ?
C3 C4 C5 C6 0.7(3) . . . . ?
C1 C6 C5 C4 -0.3(3) . . . . ?
C9 C6 C5 C4 179.22(15) . . . . ?
C5 C6 C9 C10 -21.6(2) . . . . ?
C1 C6 C9 C10 157.94(16) . . . . ?
C5 C6 C9 Br2 98.85(16) . . . . ?
C1 C6 C9 Br2 -81.63(17) . . . . ?
C4 C3 C2 C1 -0.1(3) . . . . ?
C6 C1 C2 C3 0.5(3) . . . . ?
C7 C1 C2 C3 -179.52(16) . . . . ?
C2 C1 C7 C8 -21.3(2) . . . . ?
C6 C1 C7 C8 158.69(16) . . . . ?
C2 C1 C7 Br1 99.38(16) . . . . ?
C6 C1 C7 Br1 -80.61(17) . . . . ?
